data_2239307
loop_
_publ_author_name
'Gil, Maayan'
'Almog, Joseph'
'Dubnikova, Faina'
'Bogoslavski, Benny'
'Cohen, Shmuel'

_publ_section_title
;
 (+-)-4,12,15,18,26-Pentahydroxy-13,17-dioxaheptacyclo[14.10.0.0^3,14^.0^4,12^.0^6,11^.0^18,26^.0^19,24^]hexacosa-1,3(14),6(11),7,9,15,19,21,23-nonaene-5,25-dione
 methanol disolvate
;
_journal_coeditor_code XU5780
_journal_issue 5
_journal_name_full 'Acta Crystallographica Section E'
_journal_page_first o506
_journal_paper_doi 10.1107/S1600536814006643
_journal_volume 70
_journal_year 2014
_chemical_formula_iupac 'C24 H14 O9, 2C H4 O'
_chemical_formula_moiety 'C24 H14 O9, 2(C H4 O)'
_chemical_formula_sum 'C26 H22 O11'
_chemical_formula_weight 510.44
_chemical_name_systematic
'(+-)-4,12,15,18,26-Pentahydroxy-13,17-dioxaheptacyclo[14.10.0.0^3,14^.0^4,12^.0^6,11^.0^18,26^.0^19,24^]hexacosa-1,3(14),6(11),7,9,15,19,21,23-nonaene-5,25-dione methanol disolvate'
_space_group_IT_number 2
_symmetry_cell_setting triclinic
_symmetry_space_group_name_Hall '-P 1'
_symmetry_space_group_name_H-M 'P -1'
_atom_sites_solution_hydrogens geom
_atom_sites_solution_primary direct
_atom_sites_solution_secondary difmap
_audit_creation_method SHELXL-97
_cell_angle_alpha 72.936(3)
_cell_angle_beta 74.639(2)
_cell_angle_gamma 75.792(3)
_cell_formula_units_Z 2
_cell_length_a 8.8243(13)
_cell_length_b 10.3974(16)
_cell_length_c 14.348(2)
_cell_measurement_reflns_used 3395
_cell_measurement_temperature 295.0(10)
_cell_measurement_theta_max 28.0
_cell_measurement_theta_min 2.1
_cell_volume 1193.3(3)
_computing_cell_refinement 'SAINT (Bruker, 2007)'
_computing_data_collection 'SMART (Bruker, 2007)'
_computing_data_reduction 'SAINT (Bruker, 2007)'
_computing_molecular_graphics 'ORTEP-3 for Windows (Farrugia, 2012)'
_computing_publication_material 'SHELXL97 (Sheldrick, 2008)'
_computing_structure_refinement 'SHELXL97 (Sheldrick, 2008)'
_computing_structure_solution 'SHELXS97 (Sheldrick, 2008)'
_diffrn_ambient_temperature 295.0(10)
_diffrn_detector_area_resol_mean 8.36
_diffrn_measured_fraction_theta_full 0.968
_diffrn_measured_fraction_theta_max 0.968
_diffrn_measurement_device_type 'Bruker SMART CCD area-detector'
_diffrn_measurement_method 'phi and omega scans'
_diffrn_radiation_monochromator graphite
_diffrn_radiation_source 'fine-focus sealed tube'
_diffrn_radiation_type MoK\a
_diffrn_radiation_wavelength 0.71073
_diffrn_reflns_av_R_equivalents 0.0501
_diffrn_reflns_av_sigmaI/netI 0.0771
_diffrn_reflns_limit_h_max 11
_diffrn_reflns_limit_h_min -11
_diffrn_reflns_limit_k_max 13
_diffrn_reflns_limit_k_min -13
_diffrn_reflns_limit_l_max 18
_diffrn_reflns_limit_l_min -18
_diffrn_reflns_number 13982
_diffrn_reflns_theta_full 27.95
_diffrn_reflns_theta_max 27.95
_diffrn_reflns_theta_min 2.08
_exptl_absorpt_coefficient_mu 0.112
_exptl_absorpt_correction_type none
_exptl_crystal_colour colorless
_exptl_crystal_density_diffrn 1.421
_exptl_crystal_density_method 'not measured'
_exptl_crystal_description block
_exptl_crystal_F_000 532
_exptl_crystal_size_max 0.20
_exptl_crystal_size_mid 0.13
_exptl_crystal_size_min 0.08
_refine_diff_density_max 0.299
_refine_diff_density_min -0.326
_refine_ls_extinction_method none
_refine_ls_goodness_of_fit_ref 1.005
_refine_ls_hydrogen_treatment mixed
_refine_ls_matrix_type full
_refine_ls_number_parameters 345
_refine_ls_number_reflns 5549
_refine_ls_number_restraints 2
_refine_ls_restrained_S_all 1.005
_refine_ls_R_factor_all 0.1145
_refine_ls_R_factor_gt 0.0667
_refine_ls_shift/su_max 0.000
_refine_ls_shift/su_mean 0.000
_refine_ls_structure_factor_coef Fsqd
_refine_ls_weighting_details 'calc w=1/[\s^2^(Fo^2^)+(0.0681P)^2^+0.0000P] where P=(Fo^2^+2Fc^2^)/3'
_refine_ls_weighting_scheme calc
_refine_ls_wR_factor_gt 0.1329
_refine_ls_wR_factor_ref 0.1527
_reflns_number_gt 3395
_reflns_number_total 5549
_reflns_threshold_expression I>2sigma(I)
_cod_data_source_file xu5780sup1.cif
_cod_data_source_block I
_cod_database_code 2239307
_cod_database_fobs_code 2239307

loop_
_symmetry_equiv_pos_as_xyz
'x, y, z'
'-x, -y, -z'

loop_
_atom_site_type_symbol
_atom_site_label
_atom_site_fract_x
_atom_site_fract_y
_atom_site_fract_z
_atom_site_U_iso_or_equiv
_atom_site_adp_type
_atom_site_calc_flag
_atom_site_refinement_flags
_atom_site_occupancy
_atom_site_symmetry_multiplicity
C C1 0.6380(3) 0.6944(2) 0.75601(17) 0.0271(5) Uani d . 1 1
C C2 0.6617(3) 0.7483(2) 0.65384(17) 0.0251(5) Uani d . 1 1
C C3 0.5721(3) 0.7275(2) 0.59507(16) 0.0242(5) Uani d . 1 1
C C4 0.4448(3) 0.6583(2) 0.63721(16) 0.0253(5) Uani d . 1 1
H H4 0.3822 0.6465 0.5985 0.030 Uiso calc R 1 1
C C5 0.4155(2) 0.6076(2) 0.74000(16) 0.0237(5) Uani d . 1 1
C C6 0.5131(3) 0.6235(2) 0.79557(16) 0.0259(5) Uani d . 1 1
C C7 0.7762(3) 0.8563(2) 0.49645(17) 0.0271(5) Uani d . 1 1
C C8 0.9267(3) 0.7759(3) 0.44871(18) 0.0313(6) Uani d . 1 1
C C9 1.0816(3) 0.7894(3) 0.4420(2) 0.0453(7) Uani d . 1 1
H H9 1.1021 0.8543 0.4676 0.054 Uiso calc R 1 1
C C10 1.2044(3) 0.7035(3) 0.3962(2) 0.0520(8) Uani d . 1 1
H H10 1.3096 0.7102 0.3912 0.062 Uiso calc R 1 1
C C11 1.1739(3) 0.6066(3) 0.3571(2) 0.0492(8) Uani d . 1 1
H H11 1.2589 0.5511 0.3253 0.059 Uiso calc R 1 1
C C12 1.0206(3) 0.5921(3) 0.3650(2) 0.0420(7) Uani d . 1 1
H H12 1.0003 0.5264 0.3401 0.050 Uiso calc R 1 1
C C13 0.8956(3) 0.6787(2) 0.41145(18) 0.0304(6) Uani d . 1 1
C C14 0.7229(3) 0.6854(2) 0.42804(16) 0.0278(5) Uani d . 1 1
C C15 0.6364(3) 0.7924(2) 0.48880(16) 0.0251(5) Uani d . 1 1
C C16 0.3270(3) 0.5121(3) 0.91425(17) 0.0277(5) Uani d . 1 1
C C17 0.1959(3) 0.6094(3) 0.96265(17) 0.0289(6) Uani d . 1 1
C C18 0.1819(3) 0.6424(3) 1.05147(19) 0.0417(7) Uani d . 1 1
H H18 0.2568 0.6003 1.0912 0.050 Uiso calc R 1 1
C C19 0.0530(4) 0.7400(3) 1.0794(2) 0.0501(8) Uani d . 1 1
H H19 0.0401 0.7623 1.1396 0.060 Uiso calc R 1 1
C C20 -0.0564(3) 0.8047(3) 1.0201(2) 0.0512(8) Uani d . 1 1
H H32 -0.1408 0.8712 1.0402 0.061 Uiso calc R 1 1
C C21 -0.0430(3) 0.7726(3) 0.9319(2) 0.0425(7) Uani d . 1 1
H H21 -0.1171 0.8163 0.8918 0.051 Uiso calc R 1 1
C C22 0.0840(3) 0.6733(3) 0.90383(18) 0.0315(6) Uani d . 1 1
C C23 0.1240(3) 0.6198(3) 0.81479(17) 0.0287(6) Uani d . 1 1
C C24 0.2903(3) 0.5289(2) 0.80993(16) 0.0258(5) Uani d . 1 1
C C25 0.7395(5) 1.0380(4) 0.2088(3) 0.0889(13) Uani d . 1 1
H H25A 0.7409 1.0880 0.2551 0.133 Uiso calc R 1 1
H H25B 0.6977 1.0999 0.1534 0.133 Uiso calc R 1 1
H H25C 0.8462 0.9938 0.1854 0.133 Uiso calc R 1 1
C C26 0.6111(6) 0.1071(5) 0.8833(4) 0.1277(19) Uani d . 1 1
H H26A 0.6181 0.1204 0.9453 0.192 Uiso calc R 1 1
H H26B 0.6683 0.1680 0.8290 0.192 Uiso calc R 1 1
H H26C 0.6568 0.0142 0.8803 0.192 Uiso calc R 1 1
O O1 0.72441(18) 0.7100(2) 0.81690(12) 0.0381(5) Uani d . 1 1
H H1O 0.8184 0.7067 0.7882 0.057 Uiso calc R 1 1
O O2 0.77457(18) 0.82605(17) 0.60350(12) 0.0322(4) Uani d . 1 1
O O3 0.76792(19) 0.99359(17) 0.45672(13) 0.0354(4) Uani d . 1 1
H H3O 0.6807 1.0345 0.4802 0.053 Uiso calc R 1 1
O O4 0.6535(2) 0.62199(19) 0.39918(13) 0.0409(5) Uani d . 1 1
O O5 0.51468(19) 0.88543(17) 0.44504(12) 0.0332(4) Uani d . 1 1
H H5O 0.5481 0.9108 0.3848 0.050 Uiso calc R 1 1
O O6 0.47605(18) 0.56300(18) 0.89531(11) 0.0317(4) Uani d . 1 1
O O7 0.3494(2) 0.37741(17) 0.96603(12) 0.0387(5) Uani d . 1 1
H H7O 0.3369 0.3731 1.0255 0.058 Uiso d R 1 1
O O8 0.0433(2) 0.6403(2) 0.75343(13) 0.0455(5) Uani d . 1 1
O O9 0.2920(2) 0.40219(17) 0.79333(12) 0.0381(5) Uani d . 1 1
H H9O 0.3109 0.4088 0.7332 0.057 Uiso d R 1 1
O O10 0.6448(4) 0.9415(3) 0.25526(18) 0.1024(11) Uani d D 1 1
H H10O 0.604(5) 0.909(4) 0.224(3) 0.123 Uiso d D 1 1
O O11 0.4543(4) 0.1337(3) 0.8764(2) 0.0857(8) Uani d D 1 1
H H11O 0.420(5) 0.2163(14) 0.873(3) 0.103 Uiso d D 1 1

loop_
_atom_site_aniso_label
_atom_site_aniso_U_11
_atom_site_aniso_U_22
_atom_site_aniso_U_33
_atom_site_aniso_U_12
_atom_site_aniso_U_13
_atom_site_aniso_U_23
C1 0.0177(12) 0.0415(15) 0.0265(13) -0.0033(10) -0.0055(10) -0.0161(11)
C2 0.0164(11) 0.0343(14) 0.0257(13) -0.0045(10) -0.0013(9) -0.0121(11)
C3 0.0193(11) 0.0301(13) 0.0236(12) -0.0020(10) -0.0040(9) -0.0094(10)
C4 0.0207(12) 0.0355(14) 0.0236(12) -0.0055(10) -0.0068(10) -0.0109(10)
C5 0.0160(11) 0.0313(13) 0.0249(12) -0.0036(10) -0.0035(9) -0.0098(10)
C6 0.0189(12) 0.0376(14) 0.0189(12) -0.0010(10) -0.0012(9) -0.0096(10)
C7 0.0257(13) 0.0330(14) 0.0245(13) -0.0107(10) -0.0005(10) -0.0097(11)
C8 0.0279(13) 0.0345(14) 0.0280(13) -0.0067(11) 0.0000(10) -0.0065(11)
C9 0.0314(15) 0.0555(19) 0.0541(18) -0.0093(13) -0.0039(13) -0.0244(15)
C10 0.0236(14) 0.067(2) 0.063(2) -0.0049(14) 0.0007(14) -0.0242(17)
C11 0.0341(16) 0.0509(19) 0.0534(19) 0.0045(14) 0.0028(14) -0.0195(15)
C12 0.0406(17) 0.0414(16) 0.0436(16) -0.0045(13) -0.0008(13) -0.0193(13)
C13 0.0289(14) 0.0326(14) 0.0276(13) -0.0054(11) -0.0021(10) -0.0080(11)
C14 0.0338(14) 0.0323(14) 0.0171(12) -0.0117(11) 0.0002(10) -0.0058(10)
C15 0.0227(12) 0.0317(13) 0.0222(12) -0.0052(10) -0.0047(10) -0.0085(10)
C16 0.0219(12) 0.0394(15) 0.0239(12) -0.0086(10) -0.0047(10) -0.0083(11)
C17 0.0240(13) 0.0385(14) 0.0253(13) -0.0118(11) 0.0016(10) -0.0106(11)
C18 0.0420(16) 0.0548(18) 0.0312(15) -0.0054(14) -0.0071(12) -0.0182(13)
C19 0.0463(18) 0.071(2) 0.0414(17) -0.0076(16) -0.0050(14) -0.0331(16)
C20 0.0318(16) 0.066(2) 0.061(2) 0.0022(14) -0.0057(14) -0.0372(17)
C21 0.0236(14) 0.0600(19) 0.0489(17) -0.0031(13) -0.0084(12) -0.0240(15)
C22 0.0191(12) 0.0465(16) 0.0329(14) -0.0104(11) -0.0008(10) -0.0160(12)
C23 0.0168(12) 0.0465(16) 0.0245(13) -0.0134(11) -0.0022(10) -0.0069(11)
C24 0.0243(12) 0.0344(14) 0.0209(12) -0.0078(10) -0.0024(10) -0.0100(10)
C25 0.134(4) 0.069(3) 0.058(2) -0.043(3) 0.014(2) -0.017(2)
C26 0.081(4) 0.129(4) 0.168(5) -0.004(3) -0.036(4) -0.031(4)
O1 0.0209(9) 0.0731(13) 0.0273(9) -0.0157(9) -0.0045(7) -0.0174(9)
O2 0.0262(9) 0.0483(11) 0.0274(9) -0.0165(8) -0.0019(7) -0.0124(8)
O3 0.0291(10) 0.0322(10) 0.0437(11) -0.0098(8) -0.0002(8) -0.0107(8)
O4 0.0412(11) 0.0536(12) 0.0368(10) -0.0186(9) 0.0001(8) -0.0237(9)
O5 0.0283(9) 0.0418(10) 0.0269(9) -0.0046(8) -0.0067(7) -0.0053(8)
O6 0.0216(9) 0.0537(11) 0.0208(9) -0.0113(8) -0.0050(7) -0.0064(8)
O7 0.0511(12) 0.0408(11) 0.0235(9) -0.0113(9) -0.0083(8) -0.0041(8)
O8 0.0255(10) 0.0782(15) 0.0389(11) -0.0064(9) -0.0104(8) -0.0225(10)
O9 0.0518(12) 0.0409(11) 0.0273(9) -0.0193(9) -0.0059(8) -0.0099(8)
O10 0.159(3) 0.127(2) 0.0380(14) -0.096(2) -0.0015(16) -0.0037(15)
O11 0.083(2) 0.0627(17) 0.119(2) 0.0077(15) -0.0398(17) -0.0354(17)

loop_
_atom_type_symbol
_atom_type_description
_atom_type_scat_dispersion_real
_atom_type_scat_dispersion_imag
_atom_type_scat_source
C C 0.0033 0.0016 'International Tables Vol C Tables 4.2.6.8 and 6.1.1.4'
H H 0.0000 0.0000 'International Tables Vol C Tables 4.2.6.8 and 6.1.1.4'
O O 0.0106 0.0060 'International Tables Vol C Tables 4.2.6.8 and 6.1.1.4'

loop_
_geom_angle_atom_site_label_1
_geom_angle_atom_site_label_2
_geom_angle_atom_site_label_3
_geom_angle
O1 C1 C6 120.2(2)
O1 C1 C2 125.2(2)
C6 C1 C2 114.6(2)
O2 C2 C1 122.4(2)
O2 C2 C3 114.8(2)
C1 C2 C3 122.9(2)
C4 C3 C2 121.2(2)
C4 C3 C15 130.4(2)
C2 C3 C15 108.38(19)
C3 C4 C5 116.7(2)
C3 C4 H4 121.6
C5 C4 H4 121.6
C6 C5 C4 120.4(2)
C6 C5 C24 108.21(19)
C4 C5 C24 131.3(2)
O6 C6 C1 121.4(2)
O6 C6 C5 114.6(2)
C1 C6 C5 124.0(2)
O3 C7 O2 109.01(18)
O3 C7 C8 111.65(19)
O2 C7 C8 107.93(19)
O3 C7 C15 116.6(2)
O2 C7 C15 105.89(17)
C8 C7 C15 105.35(19)
C13 C8 C9 121.3(2)
C13 C8 C7 111.8(2)
C9 C8 C7 126.9(2)
C10 C9 C8 117.9(3)
C10 C9 H9 121.1
C8 C9 H9 121.1
C9 C10 C11 121.2(3)
C9 C10 H10 119.4
C11 C10 H10 119.4
C12 C11 C10 120.9(3)
C12 C11 H11 119.6
C10 C11 H11 119.6
C11 C12 C13 118.2(3)
C11 C12 H12 120.9
C13 C12 H12 120.9
C8 C13 C12 120.6(2)
C8 C13 C14 110.5(2)
C12 C13 C14 128.9(2)
O4 C14 C13 128.1(2)
O4 C14 C15 123.4(2)
C13 C14 C15 108.41(19)
O5 C15 C3 110.68(19)
O5 C15 C14 111.54(18)
C3 C15 C14 112.18(19)
O5 C15 C7 115.65(19)
C3 C15 C7 102.74(18)
C14 C15 C7 103.64(18)
O7 C16 O6 108.50(18)
O7 C16 C17 117.07(19)
O6 C16 C17 107.07(19)
O7 C16 C24 111.54(19)
O6 C16 C24 106.64(17)
C17 C16 C24 105.47(18)
C18 C17 C22 120.5(2)
C18 C17 C16 128.1(2)
C22 C17 C16 111.3(2)
C17 C18 C19 118.0(3)
C17 C18 H18 121.0
C19 C18 H18 121.0
C20 C19 C18 121.4(3)
C20 C19 H19 119.3
C18 C19 H19 119.3
C21 C20 C19 120.9(3)
C21 C20 H32 119.5
C19 C20 H32 119.5
C20 C21 C22 118.3(3)
C20 C21 H21 120.9
C22 C21 H21 120.9
C21 C22 C17 121.0(2)
C21 C22 C23 129.0(2)
C17 C22 C23 110.0(2)
O8 C23 C22 127.9(2)
O8 C23 C24 123.6(2)
C22 C23 C24 108.51(19)
O9 C24 C5 115.82(18)
O9 C24 C23 112.00(18)
C5 C24 C23 110.43(19)
O9 C24 C16 111.61(19)
C5 C24 C16 102.36(17)
C23 C24 C16 103.53(17)
O10 C25 H25A 109.5
O10 C25 H25B 109.5
H25A C25 H25B 109.5
O10 C25 H25C 109.5
H25A C25 H25C 109.5
H25B C25 H25C 109.5
O11 C26 H26A 109.5
O11 C26 H26B 109.5
H26A C26 H26B 109.5
O11 C26 H26C 109.5
H26A C26 H26C 109.5
H26B C26 H26C 109.5
C1 O1 H1O 109.5
C2 O2 C7 108.05(16)
C7 O3 H3O 109.5
C15 O5 H5O 109.5
C6 O6 C16 107.45(16)
C16 O7 H11O 116.6(9)
C16 O7 H7O 109.4
H11O O7 H7O 134.0
C24 O9 H11O 120.8(10)
C24 O9 H9O 109.2
H11O O9 H9O 112.8
C25 O10 H5O 124.0
C25 O10 H10O 123(3)
H5O O10 H10O 111.0
C26 O11 H11O 108(3)

loop_
_geom_bond_atom_site_label_1
_geom_bond_atom_site_label_2
_geom_bond_distance
C1 O1 1.367(3)
C1 C6 1.379(3)
C1 C2 1.386(3)
C2 O2 1.356(3)
C2 C3 1.388(3)
C3 C4 1.388(3)
C3 C15 1.492(3)
C4 C5 1.389(3)
C4 H4 0.9300
C5 C6 1.384(3)
C5 C24 1.507(3)
C6 O6 1.369(3)
C7 O3 1.364(3)
C7 O2 1.472(3)
C7 C8 1.497(3)
C7 C15 1.579(3)
C8 C13 1.383(3)
C8 C9 1.384(3)
C9 C10 1.377(4)
C9 H9 0.9300
C10 C11 1.395(4)
C10 H10 0.9300
C11 C12 1.369(4)
C11 H11 0.9300
C12 C13 1.395(3)
C12 H12 0.9300
C13 C14 1.467(3)
C14 O4 1.214(3)
C14 C15 1.543(3)
C15 O5 1.405(3)
C16 O7 1.373(3)
C16 O6 1.467(3)
C16 C17 1.502(3)
C16 C24 1.566(3)
C17 C18 1.382(3)
C17 C22 1.386(3)
C18 C19 1.384(4)
C18 H18 0.9300
C19 C20 1.375(4)
C19 H19 0.9300
C20 C21 1.371(4)
C20 H32 0.9300
C21 C22 1.385(3)
C21 H21 0.9300
C22 C23 1.466(3)
C23 O8 1.215(3)
C23 C24 1.534(3)
C24 O9 1.402(3)
C25 O10 1.369(4)
C25 H25A 0.9600
C25 H25B 0.9600
C25 H25C 0.9600
C26 O11 1.367(5)
C26 H26A 0.9600
C26 H26B 0.9600
C26 H26C 0.9600
O1 H1O 0.8200
O3 H3O 0.8200
O5 H5O 0.8200
O7 H7O 0.8194
O9 H9O 0.8194
O10 H10O 0.820(10)
O11 H11O 0.828(10)

loop_
_geom_hbond_atom_site_label_D
_geom_hbond_atom_site_label_H
_geom_hbond_atom_site_label_A
_geom_hbond_site_symmetry_A
_geom_hbond_distance_DH
_geom_hbond_distance_HA
_geom_hbond_distance_DA
_geom_hbond_angle_DHA
O1 H1O O8 1_655 0.82 1.92 2.702(2) 160.4
O3 H3O O5 2_676 0.82 1.91 2.725(2) 171.0
O5 H5O O10 . 0.82 1.80 2.610(3) 170.8
O7 H7O O1 2_667 0.82 2.14 2.916(2) 157.5
O9 H9O O4 2_666 0.82 1.95 2.751(2) 165.8
O10 H10O O11 2_666 0.820(10) 1.854(16) 2.650(4) 163(5)
O11 H11O O7 . 0.828(10) 2.31(3) 3.010(3) 142(4)
O11 H11O O9 . 0.828(10) 2.15(3) 2.873(3) 145(4)
C18 H18 O6 2_667 0.93 2.56 3.370(3) 146
C21 H21 O1 1_455 0.93 2.57 3.231(3) 129
C11 H11 Cg 2_766 0.93 2.63 3.501(3) 156
